data_4344596
loop_
_publ_author_name
'Ciccione, J\'er\'emie'
'Leconte, Nicolas'
'Luneau, Dominique'
'Philouze, Christian'
'Thomas, Fabrice'

_publ_section_title
;
 Geometric and Electronic Structures of Nickel(II) Complexes of Redox
 Noninnocent Tetradentate Phenylenediamine Ligands.
;
_journal_issue 2
_journal_name_full 'Inorganic chemistry'
_journal_page_first 649
_journal_page_last 665
_journal_paper_doi 10.1021/acs.inorgchem.5b01947
_journal_volume 55
_journal_year 2016
_chemical_absolute_configuration ad
_chemical_formula_moiety 'C34 H44 F2 N4 Ni, C H4 O'
_chemical_formula_sum 'C35 H48 F2 N4 Ni O'
_chemical_formula_weight 637.48
_chemical_name_systematic
;
 ? 
;
_space_group_crystal_system triclinic
_space_group_IT_number 1
_space_group_name_Hall 'P 1'
_space_group_name_H-M_alt 'P 1'
_symmetry_space_group_name_Hall 'P 1'
_symmetry_space_group_name_H-M 'P 1'
_atom_sites_solution_hydrogens geom
_atom_sites_solution_primary direct
_atom_sites_solution_secondary difmap
_audit_creation_date 2015-02-06
_audit_creation_method
;
  Olex2 1.1
  (compiled 2011.11.01 svn.r2039, GUI svn.r3906)
;
_cell_angle_alpha 105.38(3)
_cell_angle_beta 90.53(3)
_cell_angle_gamma 92.73(3)
_cell_formula_units_Z 1
_cell_length_a 5.8291(12)
_cell_length_b 8.9393(18)
_cell_length_c 16.659(3)
_cell_measurement_temperature 200
_cell_volume 835.8(3)
_computing_cell_refinement 'Bruker Enraf Nonius kappa CCD'
_computing_data_collection Collect
_computing_data_reduction EvalCCD
_computing_molecular_graphics
;
O. V. Dolomanov, L. J. Bourhis, R. J. Gildea, J. A. K. Howard and H. Puschmann,
OLEX2: a complete structure solution, refinement and analysis program.
J. Appl. Cryst. (2009). 42, 339-341.
;
_computing_publication_material
;
O. V. Dolomanov, L. J. Bourhis, R. J. Gildea, J. A. K. Howard and H. Puschmann,
OLEX2: a complete structure solution, refinement and analysis program.
J. Appl. Cryst. (2009). 42, 339-341.
;
_computing_structure_refinement
;
SHELXL, G.M. Sheldrick, Acta Cryst.
2008). A64, 112-122
;
_computing_structure_solution
;
SHELXS, G.M. Sheldrick, Acta Cryst.
(2008). A64, 112-122
;
_diffrn_ambient_temperature 200
_diffrn_detector 'CCD area detector'
_diffrn_detector_type KappaCCD
_diffrn_measured_fraction_theta_full 0.995
_diffrn_measured_fraction_theta_max 0.995
_diffrn_measurement_device 'Bruker-Nonius APEXII CCD area detector and D8 diffractometer'
_diffrn_measurement_device_type 'Bruker AXS enraf nonius KappaCCD'
_diffrn_measurement_method 'Phi and omega scans'
_diffrn_radiation_collimation '0.2 mm sinlge-pinhole'
_diffrn_radiation_detector CCD
_diffrn_radiation_monochromator graphite
_diffrn_radiation_probe x-ray
_diffrn_radiation_type MoK\a
_diffrn_radiation_wavelength 0.71073
_diffrn_reflns_av_R_equivalents 0.0497
_diffrn_reflns_av_unetI/netI 0.0746
_diffrn_reflns_limit_h_max 7
_diffrn_reflns_limit_h_min -7
_diffrn_reflns_limit_k_max 10
_diffrn_reflns_limit_k_min -11
_diffrn_reflns_limit_l_max 20
_diffrn_reflns_limit_l_min -20
_diffrn_reflns_number 12469
_diffrn_reflns_theta_full 26.00
_diffrn_reflns_theta_max 26.00
_diffrn_reflns_theta_min 3.50
_diffrn_source 'Enraf Nonius FR590'
_diffrn_source_target Mo
_diffrn_source_type 'fine-focus sealed tube'
_exptl_absorpt_coefficient_mu 0.624
_exptl_absorpt_correction_T_max 1
_exptl_absorpt_correction_T_min 0.608535
_exptl_absorpt_correction_type multi-scan
_exptl_absorpt_process_details
;
SADABS-2004/1 (Bruker,2004) was used for absorption correction.
R(int) was 0.0820 before and 0.0614 after correction.
The Ratio of minimum to maximum transmission is 0.6085.
The \l/2 correction factor is 0.0015.
;
_exptl_crystal_colour black
_exptl_crystal_colour_primary black
_exptl_crystal_density_diffrn 1.267
_exptl_crystal_density_method 'not measured'
_exptl_crystal_description plate
_exptl_crystal_F_000 340
_exptl_crystal_size_max 0.64
_exptl_crystal_size_mid 0.48
_exptl_crystal_size_min 0.12
_refine_diff_density_max 0.978
_refine_diff_density_min -0.544
_refine_diff_density_rms 0.074
_refine_ls_abs_structure_details 'Flack H D (1983), Acta Cryst. A39, 876-881'
_refine_ls_abs_structure_Flack 0.184(15)
_refine_ls_extinction_method none
_refine_ls_goodness_of_fit_ref 1.063
_refine_ls_hydrogen_treatment constr
_refine_ls_matrix_type full
_refine_ls_number_parameters 402
_refine_ls_number_reflns 5956
_refine_ls_number_restraints 54
_refine_ls_restrained_S_all 1.059
_refine_ls_R_factor_all 0.0625
_refine_ls_R_factor_gt 0.0534
_refine_ls_shift/su_max 0.000
_refine_ls_shift/su_mean 0.000
_refine_ls_structure_factor_coef Fsqd
_refine_ls_weighting_details 'calc w=1/[\s^2^(Fo^2^)+(0.0454P)^2^+0.9139P] where P=(Fo^2^+2Fc^2^)/3'
_refine_ls_weighting_scheme calc
_refine_ls_wR_factor_gt 0.1216
_refine_ls_wR_factor_ref 0.1259
_reflns_number_gt 5343
_reflns_number_total 5956
_reflns_threshold_expression >2sigma(I)
_cod_data_source_file ic5b01947_si_001.cif
_cod_data_source_block 4e
_cod_database_code 4344596

loop_
_space_group_symop_id
_space_group_symop_operation_xyz
1 'x, y, z'

loop_
_atom_site_label
_atom_site_type_symbol
_atom_site_fract_x
_atom_site_fract_y
_atom_site_fract_z
_atom_site_U_iso_or_equiv
_atom_site_adp_type
_atom_site_occupancy
_atom_site_symmetry_multiplicity
_atom_site_calc_flag
_atom_site_refinement_flags
Ni1 Ni 0.36135(5) 0.80756(4) 0.64187(3) 0.02374(15) Uani 1 1 d D
F2 F 1.2646(4) 1.2438(3) 0.72375(18) 0.0361(7) Uani 1 1 d .
F1 F 1.2415(5) 1.1685(3) 0.55651(18) 0.0360(7) Uani 1 1 d .
N2 N 0.5163(8) 0.8786(5) 0.5645(3) 0.0249(10) Uani 1 1 d .
N1 N 0.2028(8) 0.6807(5) 0.5527(3) 0.0281(11) Uani 1 1 d .
H1 H 0.0984 0.6095 0.5576 0.034 Uiso 1 1 calc R
N4 N 0.2222(8) 0.7667(5) 0.7316(3) 0.0272(11) Uani 1 1 d .
H4 H 0.1140 0.6924 0.7263 0.033 Uiso 1 1 calc R
N3 N 0.5374(8) 0.9496(5) 0.7193(3) 0.0252(10) Uani 1 1 d .
C17 C 1.0721(8) 1.1187(5) 0.5982(3) 0.0263(10) Uani 1 1 d U
C16 C 1.0813(8) 1.1583(5) 0.6828(3) 0.0266(10) Uani 1 1 d U
C13 C 0.7087(8) 0.9821(5) 0.5973(3) 0.0239(9) Uani 1 1 d U
C14 C 0.7187(8) 1.0231(5) 0.6854(3) 0.0250(9) Uani 1 1 d U
C1 C 0.2584(8) 0.7048(5) 0.4781(3) 0.0228(11) Uani 1 1 d .
C8 C 0.4707(8) 0.9729(5) 0.7984(3) 0.0256(11) Uani 1 1 d .
C4 C 0.3918(8) 0.8138(5) 0.3401(3) 0.0296(10) Uani 1 1 d .
C11 C 0.3137(9) 0.9674(6) 0.9537(3) 0.0328(11) Uani 1 1 d .
H11 H 0.2716 0.9646 1.0082 0.039 Uiso 1 1 calc R
C3 C 0.4880(8) 0.8833(5) 0.4172(3) 0.0279(10) Uani 1 1 d .
H3 H 0.5946 0.9697 0.4238 0.033 Uiso 1 1 calc R
C10 C 0.4636(8) 1.0934(6) 0.9455(3) 0.0328(11) Uani 1 1 d .
C6 C 0.1649(8) 0.6250(5) 0.3964(3) 0.0260(10) Uani 1 1 d .
C23 C 0.4506(9) 0.8678(6) 0.2632(3) 0.0359(12) Uani 1 1 d .
C15 C 0.9101(8) 1.1079(5) 0.7280(3) 0.0278(10) Uani 1 1 d U
H15 H 0.9229 1.1306 0.7870 0.033 Uiso 1 1 calc R
C9 C 0.5427(8) 1.0931(6) 0.8686(3) 0.0306(11) Uani 1 1 d .
H9 H 0.6468 1.1742 0.8624 0.037 Uiso 1 1 calc R
C5 C 0.2381(9) 0.6817(5) 0.3316(3) 0.0313(11) Uani 1 1 d .
H5 H 0.1822 0.6291 0.2772 0.038 Uiso 1 1 calc R
C7 C 0.2945(8) 0.8568(6) 0.8066(3) 0.0236(11) Uani 1 1 d .
C2 C 0.4314(8) 0.8289(5) 0.4862(3) 0.0241(11) Uani 1 1 d .
C12 C 0.2258(8) 0.8496(5) 0.8879(3) 0.0283(10) Uani 1 1 d .
C18 C 0.8844(8) 1.0286(5) 0.5539(3) 0.0272(10) Uani 1 1 d U
H18 H 0.8795 1.0004 0.4948 0.033 Uiso 1 1 calc R
C27 C 0.0665(8) 0.7161(5) 0.9010(3) 0.0319(11) Uani 1 1 d .
C28 C -0.1747(8) 0.7270(6) 0.8673(4) 0.0414(13) Uani 1 1 d .
H28A H -0.1671 0.7262 0.8084 0.062 Uiso 1 1 calc R
H28B H -0.2396 0.8236 0.8990 0.062 Uiso 1 1 calc R
H28C H -0.2723 0.6381 0.8728 0.062 Uiso 1 1 calc R
C20 C -0.2286(8) 0.5190(7) 0.4221(3) 0.0425(13) Uani 1 1 d .
H20A H -0.3014 0.5912 0.3959 0.064 Uiso 1 1 calc R
H20B H -0.2058 0.5680 0.4819 0.064 Uiso 1 1 calc R
H20C H -0.3276 0.4242 0.4140 0.064 Uiso 1 1 calc R
C29 C 0.1636(9) 0.5602(6) 0.8591(3) 0.0398(12) Uani 1 1 d .
H29A H 0.3146 0.5536 0.8839 0.060 Uiso 1 1 calc R
H29B H 0.1791 0.5504 0.7994 0.060 Uiso 1 1 calc R
H29C H 0.0595 0.4761 0.8670 0.060 Uiso 1 1 calc R
C24 C 0.6143(11) 1.0142(7) 0.2847(3) 0.0490(15) Uani 1 1 d .
H24A H 0.7670 0.9866 0.2992 0.073 Uiso 1 1 calc R
H24B H 0.5549 1.0917 0.3321 0.073 Uiso 1 1 calc R
H24C H 0.6250 1.0573 0.2365 0.073 Uiso 1 1 calc R
C31 C 0.5479(10) 1.2166(6) 1.0248(3) 0.0441(14) Uani 1 1 d .
C32 C 0.6851(12) 1.3506(7) 1.0050(4) 0.0582(18) Uani 1 1 d .
H32A H 0.5831 1.4098 0.9794 0.087 Uiso 1 1 calc R
H32B H 0.8069 1.3099 0.9664 0.087 Uiso 1 1 calc R
H32C H 0.7537 1.4188 1.0565 0.087 Uiso 1 1 calc R
C22 C 0.1126(9) 0.3576(6) 0.4190(3) 0.0425(13) Uani 1 1 d .
H22A H 0.1420 0.4017 0.4789 0.064 Uiso 1 1 calc R
H22B H 0.2579 0.3287 0.3914 0.064 Uiso 1 1 calc R
H22C H 0.0082 0.2652 0.4101 0.064 Uiso 1 1 calc R
C21 C -0.0428(11) 0.4033(6) 0.2902(3) 0.0500(15) Uani 1 1 d .
H21A H 0.1021 0.3715 0.2630 0.075 Uiso 1 1 calc R
H21B H -0.1116 0.4782 0.2648 0.075 Uiso 1 1 calc R
H21C H -0.1486 0.3119 0.2831 0.075 Uiso 1 1 calc R
C30 C 0.0486(11) 0.7249(7) 0.9938(3) 0.0519(16) Uani 1 1 d .
H30A H -0.0295 0.8185 1.0220 0.078 Uiso 1 1 calc R
H30B H 0.2030 0.7290 1.0183 0.078 Uiso 1 1 calc R
H30C H -0.0392 0.6328 1.0004 0.078 Uiso 1 1 calc R
C25 C 0.2323(11) 0.9119(9) 0.2243(4) 0.0588(17) Uani 1 1 d .
H25A H 0.1537 0.9893 0.2664 0.088 Uiso 1 1 calc R
H25B H 0.1299 0.8191 0.2036 0.088 Uiso 1 1 calc R
H25C H 0.2742 0.9554 0.1779 0.088 Uiso 1 1 calc R
C34 C 0.7112(13) 1.1375(8) 1.0734(4) 0.066(2) Uani 1 1 d .
H34A H 0.8541 1.1151 1.0430 0.098 Uiso 1 1 calc R
H34B H 0.6366 1.0404 1.0791 0.098 Uiso 1 1 calc R
H34C H 0.7460 1.2072 1.1288 0.098 Uiso 1 1 calc R
C26 C 0.5665(13) 0.7419(7) 0.2007(4) 0.0629(19) Uani 1 1 d .
H26A H 0.4749 0.6438 0.1916 0.094 Uiso 1 1 calc R
H26B H 0.7199 0.7297 0.2219 0.094 Uiso 1 1 calc R
H26C H 0.5801 0.7703 0.1479 0.094 Uiso 1 1 calc R
C33 C 0.3510(13) 1.2786(9) 1.0794(5) 0.090(3) Uani 1 1 d .
H33A H 0.2798 1.1957 1.1006 0.134 Uiso 1 1 calc R
H33B H 0.2369 1.3162 1.0468 0.134 Uiso 1 1 calc R
H33C H 0.4080 1.3644 1.1262 0.134 Uiso 1 1 calc R
C19 C 0.0031(8) 0.4781(5) 0.3827(3) 0.0293(10) Uani 1 1 d .
O1A O 0.8006(7) 0.5734(4) 0.6438(3) 0.0523(10) Uani 1 1 d .
H1A H 0.7781 0.6457 0.6865 0.078 Uiso 1 1 calc RD
C35 C 0.6537(11) 0.4430(7) 0.6440(6) 0.066(2) Uani 1 1 d .
H35A H 0.6850 0.4092 0.6942 0.099 Uiso 1 1 calc RD
H35B H 0.6808 0.3583 0.5945 0.099 Uiso 1 1 calc R
H35C H 0.4934 0.4712 0.6434 0.099 Uiso 1 1 calc RD

loop_
_atom_site_aniso_label
_atom_site_aniso_U_11
_atom_site_aniso_U_22
_atom_site_aniso_U_33
_atom_site_aniso_U_23
_atom_site_aniso_U_13
_atom_site_aniso_U_12
Ni1 0.0315(3) 0.0177(3) 0.0216(3) 0.0051(2) 0.0003(2) -0.0030(2)
F2 0.0324(15) 0.0292(15) 0.0446(17) 0.0077(12) -0.0014(12) -0.0088(12)
F1 0.0323(15) 0.0340(15) 0.0435(17) 0.0141(13) 0.0072(12) -0.0050(12)
N2 0.033(2) 0.017(2) 0.021(2) 0.0005(17) 0.0038(18) -0.0051(17)
N1 0.033(3) 0.021(2) 0.028(2) 0.0032(18) 0.003(2) -0.0006(19)
N4 0.027(2) 0.023(2) 0.031(2) 0.0072(19) -0.0020(19) -0.0074(18)
N3 0.029(2) 0.021(2) 0.025(2) 0.0067(18) 0.0000(18) -0.0050(18)
C17 0.024(2) 0.017(2) 0.041(3) 0.014(2) 0.007(2) 0.0050(18)
C16 0.023(2) 0.014(2) 0.042(3) 0.0057(19) -0.003(2) 0.0001(18)
C13 0.029(2) 0.018(2) 0.025(2) 0.0066(17) 0.0009(19) 0.0007(18)
C14 0.029(2) 0.016(2) 0.030(2) 0.0061(18) 0.0018(19) -0.0027(19)
C1 0.031(3) 0.016(2) 0.023(2) 0.0055(19) 0.0042(19) 0.004(2)
C8 0.037(3) 0.020(2) 0.022(2) 0.0075(19) 0.000(2) 0.005(2)
C4 0.036(3) 0.024(2) 0.028(2) 0.0044(19) 0.004(2) -0.003(2)
C11 0.040(3) 0.033(3) 0.024(2) 0.006(2) 0.002(2) -0.010(2)
C3 0.032(3) 0.021(2) 0.029(2) 0.0052(19) 0.001(2) -0.0061(19)
C10 0.039(3) 0.030(3) 0.026(2) 0.003(2) -0.002(2) -0.006(2)
C6 0.026(2) 0.022(2) 0.029(2) 0.0039(19) -0.0017(19) 0.0034(19)
C23 0.044(3) 0.037(3) 0.024(2) 0.006(2) 0.001(2) -0.013(2)
C15 0.035(3) 0.020(2) 0.027(2) 0.0053(18) -0.0022(19) -0.0044(19)
C9 0.036(3) 0.025(2) 0.029(2) 0.007(2) 0.004(2) -0.004(2)
C5 0.039(3) 0.028(3) 0.024(2) 0.004(2) -0.003(2) -0.006(2)
C7 0.028(3) 0.022(3) 0.019(2) 0.0034(19) 0.0027(19) 0.004(2)
C2 0.031(3) 0.016(2) 0.024(2) 0.0015(19) 0.0055(19) 0.004(2)
C12 0.033(3) 0.025(3) 0.025(2) 0.0054(19) 0.0033(19) -0.004(2)
C18 0.034(2) 0.024(2) 0.023(2) 0.0046(18) 0.0003(18) -0.001(2)
C27 0.035(3) 0.026(2) 0.032(3) 0.005(2) 0.004(2) -0.005(2)
C28 0.031(3) 0.039(3) 0.053(3) 0.010(3) 0.011(2) -0.005(2)
C20 0.030(3) 0.050(3) 0.048(3) 0.015(3) -0.006(2) -0.005(2)
C29 0.046(3) 0.026(3) 0.048(3) 0.012(2) 0.005(2) -0.004(2)
C24 0.067(4) 0.046(3) 0.036(3) 0.019(3) 0.003(3) -0.019(3)
C31 0.060(3) 0.036(3) 0.026(3) -0.006(2) 0.007(2) -0.021(3)
C32 0.088(5) 0.038(3) 0.038(3) -0.001(2) 0.000(3) -0.033(3)
C22 0.048(3) 0.026(3) 0.052(3) 0.009(2) -0.006(3) -0.001(2)
C21 0.070(4) 0.035(3) 0.038(3) 0.004(2) -0.002(3) -0.025(3)
C30 0.071(4) 0.046(3) 0.036(3) 0.011(3) 0.012(3) -0.028(3)
C25 0.056(4) 0.082(5) 0.051(4) 0.040(3) -0.007(3) -0.012(3)
C34 0.100(5) 0.060(4) 0.032(3) 0.010(3) -0.021(3) -0.034(4)
C26 0.087(5) 0.057(4) 0.041(3) 0.008(3) 0.025(3) -0.014(4)
C33 0.089(5) 0.066(5) 0.078(5) -0.038(4) 0.036(4) -0.044(4)
C19 0.035(3) 0.023(2) 0.027(2) 0.0032(19) -0.001(2) -0.008(2)
O1A 0.050(2) 0.041(2) 0.063(3) 0.012(2) 0.003(2) -0.0127(19)
C35 0.051(4) 0.037(4) 0.114(7) 0.029(4) 0.007(4) -0.008(3)

loop_
_atom_type_symbol
_atom_type_description
_atom_type_scat_dispersion_real
_atom_type_scat_dispersion_imag
_atom_type_scat_source
C C 0.0033 0.0016 'International Tables Vol C Tables 4.2.6.8 and 6.1.1.4'
H H 0.0000 0.0000 'International Tables Vol C Tables 4.2.6.8 and 6.1.1.4'
N N 0.0061 0.0033 'International Tables Vol C Tables 4.2.6.8 and 6.1.1.4'
F F 0.0171 0.0103 'International Tables Vol C Tables 4.2.6.8 and 6.1.1.4'
Ni Ni 0.3393 1.1124 'International Tables Vol C Tables 4.2.6.8 and 6.1.1.4'
O O 0.0106 0.0060 'International Tables Vol C Tables 4.2.6.8 and 6.1.1.4'

loop_
_geom_angle_atom_site_label_1
_geom_angle_atom_site_label_2
_geom_angle_atom_site_label_3
_geom_angle
N2 Ni1 N1 84.8(2)
N2 Ni1 N4 170.4(2)
N2 Ni1 N3 86.5(2)
N4 Ni1 N1 104.1(2)
N4 Ni1 N3 84.5(2)
N3 Ni1 N1 171.1(2)
C13 N2 Ni1 114.0(3)
C2 N2 Ni1 115.8(3)
C2 N2 C13 130.1(4)
Ni1 N1 H1 122.6
C1 N1 Ni1 114.7(4)
C1 N1 H1 122.6
Ni1 N4 H4 122.0
C7 N4 Ni1 116.1(4)
C7 N4 H4 122.0
C14 N3 Ni1 114.0(3)
C8 N3 Ni1 115.6(4)
C8 N3 C14 130.3(4)
F1 C17 C16 119.7(4)
F1 C17 C18 119.5(4)
C16 C17 C18 120.8(4)
F2 C16 C17 119.6(4)
F2 C16 C15 119.1(4)
C17 C16 C15 121.3(4)
C14 C13 N2 112.0(4)
C18 C13 N2 127.5(4)
C18 C13 C14 120.1(4)
C13 C14 N3 112.3(4)
C15 C14 N3 127.1(4)
C15 C14 C13 119.9(4)
N1 C1 C6 128.3(5)
N1 C1 C2 112.2(4)
C2 C1 C6 119.4(4)
N3 C8 C9 128.5(5)
N3 C8 C7 111.6(4)
C9 C8 C7 119.8(4)
C3 C4 C23 122.7(4)
C3 C4 C5 118.2(4)
C5 C4 C23 119.1(4)
C10 C11 H11 117.7
C12 C11 H11 117.7
C12 C11 C10 124.6(4)
C4 C3 H3 119.5
C4 C3 C2 121.0(4)
C2 C3 H3 119.5
C11 C10 C31 118.7(4)
C9 C10 C11 118.9(4)
C9 C10 C31 122.2(4)
C1 C6 C19 121.5(4)
C5 C6 C1 116.3(4)
C5 C6 C19 122.1(4)
C4 C23 C24 111.7(4)
C4 C23 C25 110.3(4)
C25 C23 C24 106.5(5)
C26 C23 C4 110.1(4)
C26 C23 C24 108.0(4)
C26 C23 C25 110.3(5)
C16 C15 C14 118.7(4)
C16 C15 H15 120.6
C14 C15 H15 120.6
C8 C9 H9 119.9
C10 C9 C8 120.2(4)
C10 C9 H9 119.9
C4 C5 H5 117.6
C6 C5 C4 124.7(4)
C6 C5 H5 117.6
N4 C7 C8 111.2(4)
N4 C7 C12 129.2(5)
C12 C7 C8 119.5(4)
N2 C2 C1 111.5(4)
N2 C2 C3 128.6(4)
C3 C2 C1 119.9(4)
C11 C12 C7 116.2(4)
C11 C12 C27 122.0(4)
C7 C12 C27 121.8(4)
C17 C18 H18 120.5
C13 C18 C17 119.0(4)
C13 C18 H18 120.5
C28 C27 C12 110.1(4)
C28 C27 C30 107.8(4)
C29 C27 C12 110.2(4)
C29 C27 C28 110.9(4)
C29 C27 C30 106.9(4)
C30 C27 C12 110.8(4)
C27 C28 H28A 109.5
C27 C28 H28B 109.5
C27 C28 H28C 109.5
H28A C28 H28B 109.5
H28A C28 H28C 109.5
H28B C28 H28C 109.5
H20A C20 H20B 109.5
H20A C20 H20C 109.5
H20B C20 H20C 109.5
C19 C20 H20A 109.5
C19 C20 H20B 109.5
C19 C20 H20C 109.5
C27 C29 H29A 109.5
C27 C29 H29B 109.5
C27 C29 H29C 109.5
H29A C29 H29B 109.5
H29A C29 H29C 109.5
H29B C29 H29C 109.5
C23 C24 H24A 109.5
C23 C24 H24B 109.5
C23 C24 H24C 109.5
H24A C24 H24B 109.5
H24A C24 H24C 109.5
H24B C24 H24C 109.5
C10 C31 C34 107.6(5)
C32 C31 C10 112.0(4)
C32 C31 C34 107.3(5)
C33 C31 C10 111.4(5)
C33 C31 C32 109.4(5)
C33 C31 C34 109.0(6)
C31 C32 H32A 109.5
C31 C32 H32B 109.5
C31 C32 H32C 109.5
H32A C32 H32B 109.5
H32A C32 H32C 109.5
H32B C32 H32C 109.5
H22A C22 H22B 109.5
H22A C22 H22C 109.5
H22B C22 H22C 109.5
C19 C22 H22A 109.5
C19 C22 H22B 109.5
C19 C22 H22C 109.5
H21A C21 H21B 109.5
H21A C21 H21C 109.5
H21B C21 H21C 109.5
C19 C21 H21A 109.5
C19 C21 H21B 109.5
C19 C21 H21C 109.5
C27 C30 H30A 109.5
C27 C30 H30B 109.5
C27 C30 H30C 109.5
H30A C30 H30B 109.5
H30A C30 H30C 109.5
H30B C30 H30C 109.5
C23 C25 H25A 109.5
C23 C25 H25B 109.5
C23 C25 H25C 109.5
H25A C25 H25B 109.5
H25A C25 H25C 109.5
H25B C25 H25C 109.5
C31 C34 H34A 109.5
C31 C34 H34B 109.5
C31 C34 H34C 109.5
H34A C34 H34B 109.5
H34A C34 H34C 109.5
H34B C34 H34C 109.5
C23 C26 H26A 109.5
C23 C26 H26B 109.5
C23 C26 H26C 109.5
H26A C26 H26B 109.5
H26A C26 H26C 109.5
H26B C26 H26C 109.5
C31 C33 H33A 109.5
C31 C33 H33B 109.5
C31 C33 H33C 109.5
H33A C33 H33B 109.5
H33A C33 H33C 109.5
H33B C33 H33C 109.5
C20 C19 C6 110.6(4)
C20 C19 C22 110.3(4)
C22 C19 C6 110.3(4)
C21 C19 C6 111.0(4)
C21 C19 C20 107.1(4)
C21 C19 C22 107.5(4)
C35 O1A H1A 109.5
O1A C35 H35A 109.5
O1A C35 H35B 109.5
O1A C35 H35C 109.5
H35A C35 H35B 109.5
H35A C35 H35C 109.5
H35B C35 H35C 109.5

loop_
_geom_bond_atom_site_label_1
_geom_bond_atom_site_label_2
_geom_bond_distance
Ni1 N2 1.812(4)
Ni1 N1 1.825(5)
Ni1 N4 1.819(5)
Ni1 N3 1.820(5)
F2 C16 1.351(5)
F1 C17 1.338(5)
N2 C13 1.426(6)
N2 C2 1.342(6)
N1 H1 0.8800
N1 C1 1.356(6)
N4 H4 0.8800
N4 C7 1.346(6)
N3 C14 1.418(6)
N3 C8 1.342(6)
C17 C16 1.358(7)
C17 C18 1.406(7)
C16 C15 1.385(7)
C13 C14 1.414(6)
C13 C18 1.370(6)
C14 C15 1.394(6)
C1 C6 1.446(6)
C1 C2 1.441(7)
C8 C9 1.406(6)
C8 C7 1.459(7)
C4 C3 1.371(6)
C4 C23 1.521(6)
C4 C5 1.423(6)
C11 H11 0.9500
C11 C10 1.429(7)
C11 C12 1.377(6)
C3 H3 0.9500
C3 C2 1.399(6)
C10 C9 1.366(6)
C10 C31 1.538(6)
C6 C5 1.372(7)
C6 C19 1.544(6)
C23 C24 1.541(7)
C23 C25 1.537(8)
C23 C26 1.507(8)
C15 H15 0.9500
C9 H9 0.9500
C5 H5 0.9500
C7 C12 1.433(6)
C12 C27 1.539(7)
C18 H18 0.9500
C27 C28 1.526(7)
C27 C29 1.522(7)
C27 C30 1.532(7)
C28 H28A 0.9800
C28 H28B 0.9800
C28 H28C 0.9800
C20 H20A 0.9800
C20 H20B 0.9800
C20 H20C 0.9800
C20 C19 1.525(7)
C29 H29A 0.9800
C29 H29B 0.9800
C29 H29C 0.9800
C24 H24A 0.9800
C24 H24B 0.9800
C24 H24C 0.9800
C31 C32 1.518(7)
C31 C34 1.554(9)
C31 C33 1.504(8)
C32 H32A 0.9800
C32 H32B 0.9800
C32 H32C 0.9800
C22 H22A 0.9800
C22 H22B 0.9800
C22 H22C 0.9800
C22 C19 1.529(7)
C21 H21A 0.9800
C21 H21B 0.9800
C21 H21C 0.9800
C21 C19 1.524(7)
C30 H30A 0.9800
C30 H30B 0.9800
C30 H30C 0.9800
C25 H25A 0.9800
C25 H25B 0.9800
C25 H25C 0.9800
C34 H34A 0.9800
C34 H34B 0.9800
C34 H34C 0.9800
C26 H26A 0.9800
C26 H26B 0.9800
C26 H26C 0.9800
C33 H33A 0.9800
C33 H33B 0.9800
C33 H33C 0.9800
O1A H1A 0.8400
O1A C35 1.414(7)
C35 H35A 0.9800
C35 H35B 0.9800
C35 H35C 0.9800

loop_
_geom_hbond_atom_site_label_D
_geom_hbond_atom_site_label_H
_geom_hbond_atom_site_label_A
_geom_hbond_distance_DH
_geom_hbond_distance_HA
_geom_hbond_distance_DA
_geom_hbond_angle_DHA
_geom_hbond_site_symmetry_A
N1 H1 O1A 0.88 2.33 3.057(6) 140.4 1_455
N4 H4 O1A 0.88 2.31 3.058(6) 142.5 1_455
